data_2004708
loop_
_publ_author_name
'Glidewell, C.'
'Scott, J. P.'
'Ferguson, G.'

_publ_section_title
;
 2-Ferrocenyl-3-phenylquinoxaline
;
_journal_issue 4
_journal_name_full 'Acta Crystallographica Section C'
_journal_page_first 770
_journal_page_last 773
_journal_paper_doi 10.1107/S0108270195015022
_journal_volume 52
_journal_year 1996
_chemical_formula_iupac '[Fe (C5 H5) (C19 H13 N2) ]'
_chemical_formula_moiety 'C24 H18 Fe N2'
_chemical_formula_sum 'C24 H18 Fe N2'
_chemical_formula_weight 390.25
_chemical_name_systematic
;
2-Ferrocenyl-3-phenylquinoxaline
;
_space_group_IT_number 15
_symmetry_cell_setting monoclinic
_symmetry_space_group_name_Hall '-C 2yc'
_symmetry_space_group_name_H-M 'C 1 2/c 1'
_cell_angle_alpha 90.00
_cell_angle_beta 92.237(7)
_cell_angle_gamma 90.00
_cell_formula_units_Z 8
_cell_length_a 20.455(2)
_cell_length_b 8.5280(8)
_cell_length_c 20.338(2)
_cell_measurement_reflns_used 25
_cell_measurement_temperature 294.0(10)
_cell_measurement_theta_max 15.8
_cell_measurement_theta_min 11.5
_cell_volume 3545.1(6)
_computing_cell_refinement 'SET4 and CELDIM (Enraf-Nonius, 19XX)'
_computing_data_collection 'CAD-4-PC (Enraf-Nonius, 1992)'
_computing_data_reduction 'DATRD2 in NRCVAX94 (Gabe, Le Page, Charland, Lee & White, 1989)'
_computing_molecular_graphics 'NRCVAX94 and PLATON (Spek, 1995)'
_computing_publication_material 'NRCVAX94, SHELXL93  and WordPerfect'
_computing_structure_refinement 'NRCVAX94 and SHELXL93 (Sheldrick, 1993)'
_diffrn_ambient_temperature 294.0(10)
_diffrn_measurement_device 'Nonius CAD-4'
_diffrn_measurement_method '\q/2\q scan b/P/b '
_diffrn_radiation_monochromator graphite
_diffrn_radiation_source 'X-ray tube'
_diffrn_radiation_type 'Molybdenum K\a'
_diffrn_radiation_wavelength 0.7107
_diffrn_reflns_av_R_equivalents 0.020
_diffrn_reflns_av_sigmaI/netI 0.0369
_diffrn_reflns_limit_h_max 26
_diffrn_reflns_limit_h_min -26
_diffrn_reflns_limit_k_max 10
_diffrn_reflns_limit_k_min 0
_diffrn_reflns_limit_l_max 25
_diffrn_reflns_limit_l_min 0
_diffrn_reflns_number 3942
_diffrn_reflns_theta_max 26.91
_diffrn_reflns_theta_min 2.00
_diffrn_standards_decay_% 1.5
_diffrn_standards_interval_time 120
_diffrn_standards_number 3
_exptl_absorpt_coefficient_mu 0.861
_exptl_absorpt_correction_T_max 0.820
_exptl_absorpt_correction_T_min 0.638
_exptl_absorpt_correction_type 'empirical, 3 \y-scans at 4\% steps (North, Phillips & Mathews, 1968)'
_exptl_crystal_colour red
_exptl_crystal_density_diffrn 1.462
_exptl_crystal_description plate
_exptl_crystal_F_000 1616
_exptl_crystal_size_max 0.42
_exptl_crystal_size_mid 0.41
_exptl_crystal_size_min 0.07
_refine_diff_density_max 0.276
_refine_diff_density_min -0.312
_refine_ls_extinction_method none
_refine_ls_goodness_of_fit_all 1.012
_refine_ls_goodness_of_fit_obs 1.130
_refine_ls_hydrogen_treatment 'H atoms riding [SHELXL93 (Sheldrick, 1993) defaults, C-H = 0.93\%A]'
_refine_ls_matrix_type full
_refine_ls_number_parameters 244
_refine_ls_number_reflns 3845
_refine_ls_number_restraints 0
_refine_ls_restrained_S_all 1.012
_refine_ls_restrained_S_obs 1.130
_refine_ls_R_factor_all 0.0594
_refine_ls_R_factor_obs 0.0340
_refine_ls_shift/esd_max -0.001
_refine_ls_shift/esd_mean 0.000
_refine_ls_structure_factor_coef Fsqd
_refine_ls_weighting_details 'w = 1/[\s^2^(Fo^2^)+(0.0491P)^2^+0.1242P] where P=(Fo^2^+2Fc^2^)/3'
_refine_ls_weighting_scheme calc
_refine_ls_wR_factor_all 0.0883
_refine_ls_wR_factor_obs 0.0823
_reflns_number_observed 2751
_reflns_number_total 3845
_reflns_observed_criterion >2\s(I)
_cod_data_source_file cf1042.cif
_cod_data_source_block I
_cod_depositor_comments
;
The following automatic conversions were performed:

'_refine_ls_weighting_scheme' value 'calc w =
1/[\s^2^(Fo^2^)+(0.0491P)^2^+0.1242P] where P=(Fo^2^+2Fc^2^)/3' was
changed to 'calc'. New tag '_refine_ls_weighting_details' was
created. The value of the new tag was set to 'w =
1/[\s^2^(Fo^2^)+(0.0491P)^2^+0.1242P] where P=(Fo^2^+2Fc^2^)/3'.

Automatic conversion script
Id: cif_fix_values 3143 2015-03-26 13:38:13Z robertas 
;
_cod_original_cell_volume 3545.0(5)
_cod_original_sg_symbol_H-M 'C 2/c'
_cod_database_code 2004708

loop_
_symmetry_equiv_pos_as_xyz
'x, y, z'
'-x, y, -z+1/2'
'x+1/2, y+1/2, z'
'-x+1/2, y+1/2, -z+1/2'
'-x, -y, -z'
'x, -y, z-1/2'
'-x+1/2, -y+1/2, -z'
'x+1/2, -y+1/2, z-1/2'

loop_
_atom_site_aniso_label
_atom_site_aniso_U_11
_atom_site_aniso_U_22
_atom_site_aniso_U_33
_atom_site_aniso_U_12
_atom_site_aniso_U_13
_atom_site_aniso_U_23
Fe1 0.0340(2) 0.0277(2) 0.0354(2) -0.00303(14) 0.00259(11) 0.00074(14)
N1 0.0470(10) 0.0319(10) 0.0295(9) 0.0005(8) 0.0028(7) 0.0021(7)
C2 0.0346(10) 0.0241(9) 0.0329(11) -0.0063(8) 0.0012(8) 0.0004(9)
C3 0.0355(10) 0.0277(10) 0.0301(10) -0.0069(9) 0.0010(8) -0.0012(9)
N4 0.0387(9) 0.0333(9) 0.0354(9) 0.0001(8) -0.0007(7) -0.0014(8)
C5 0.0348(10) 0.0286(11) 0.0360(11) -0.0044(8) 0.0007(8) -0.0013(8)
C6 0.0414(12) 0.0386(13) 0.0495(14) 0.0036(10) -0.0044(10) -0.0040(11)
C7 0.0409(13) 0.0386(13) 0.065(2) 0.0029(11) 0.0046(11) -0.0083(12)
C8 0.0600(15) 0.0368(13) 0.0494(15) -0.0042(12) 0.0195(12) -0.0064(11)
C9 0.0599(15) 0.0352(13) 0.0349(12) 0.0000(11) 0.0096(10) 0.0014(9)
C10 0.0395(11) 0.0280(10) 0.0372(11) -0.0064(9) 0.0065(9) 0.0006(9)
C11 0.0355(11) 0.0263(10) 0.0389(12) -0.0042(9) 0.0006(9) 0.0023(9)
C12 0.0373(11) 0.0352(12) 0.0405(12) -0.0022(9) 0.0079(9) 0.0048(10)
C13 0.0331(11) 0.0390(12) 0.0593(15) -0.0019(10) 0.0091(10) 0.0018(11)
C14 0.0373(12) 0.0399(14) 0.0576(15) -0.0027(10) -0.0115(10) -0.0007(11)
C15 0.0428(12) 0.0355(12) 0.0390(12) -0.0012(10) -0.0088(9) -0.0048(10)
C21 0.0369(13) 0.045(2) 0.106(2) -0.0105(12) 0.0068(14) 0.006(2)
C22 0.075(2) 0.060(2) 0.063(2) -0.036(2) -0.0110(15) -0.0029(14)
C23 0.073(2) 0.0333(13) 0.074(2) -0.0133(13) 0.0236(15) -0.0109(13)
C24 0.059(2) 0.0355(13) 0.069(2) 0.0024(12) 0.0166(13) 0.0155(12)
C25 0.063(2) 0.0412(15) 0.066(2) -0.0058(12) 0.0295(14) 0.0038(12)
C31 0.0360(10) 0.0312(11) 0.0303(10) -0.0004(9) -0.0017(8) 0.0018(9)
C32 0.0470(13) 0.057(2) 0.0444(13) -0.0180(12) 0.0102(10) -0.0128(12)
C33 0.059(2) 0.068(2) 0.051(2) -0.0172(14) 0.0067(12) -0.0251(14)
C34 0.060(2) 0.069(2) 0.0343(13) 0.0014(14) 0.0095(11) -0.0090(12)
C35 0.0576(15) 0.050(2) 0.0460(14) -0.0063(12) 0.0147(11) 0.0044(12)
C36 0.0570(14) 0.0324(12) 0.0412(12) -0.0096(11) 0.0073(10) -0.0007(10)

loop_
_atom_site_label
_atom_site_occupancy
_atom_site_fract_x
_atom_site_fract_y
_atom_site_fract_z
_atom_site_U_iso_or_equiv
_atom_site_thermal_displace_type
_atom_site_calc_flag
_atom_site_refinement_flags
_atom_site_type_symbol
Fe1 1 .428510(10) .04454(4) .118970(10) .03234(10) Uani d . Fe
N1 1 .35043(9) .4338(2) .15955(8) .0361(4) Uani d . N
C2 1 .37272(9) .3878(2) .10233(9) .0306(4) Uani d . C
C3 1 .34182(9) .4421(2) .04158(9) .0311(4) Uani d . C
N4 1 .29202(8) .5396(2) .04077(8) .0358(4) Uani d . N
C5 1 .26949(10) .5886(2) .09955(10) .0332(5) Uani d . C
C6 1 .21703(11) .6954(3) .10085(12) .0433(5) Uani d . C
C7 1 .19368(11) .7412(3) .15998(13) .0482(6) Uani d . C
C8 1 .22150(12) .6847(3) .21893(12) .0483(6) Uani d . C
C9 1 .27309(12) .5836(3) .21931(11) .0431(6) Uani d . C
C10 1 .29880(10) .5336(3) .15921(10) .0348(4) Uani d . C
C11 1 .43017(10) .2827(2) .10657(10) .0336(5) Uani d . C
C12 1 .46549(10) .2050(3) .05652(11) .0375(5) Uani d . C
C13 1 .51676(10) .1174(3) .08745(12) .0436(5) Uani d . C
C14 1 .51413(11) .1385(3) .15582(12) .0453(6) Uani d . C
C15 1 .46104(11) .2385(3) .16838(11) .0394(5) Uani d . C
C21 1 .33343(12) -.0256(3) .1218(2) .0626(8) Uani d . C
C22 1 .3638(2) -.0909(4) .0665(2) .0664(8) Uani d . C
C23 1 .41639(15) -0.1823(3) .0899(2) .0594(7) Uani d . C
C24 1 .41921(13) -0.1750(3) .15853(14) .0542(7) Uani d . C
C25 1 .36809(13) -.0774(3) .17821(14) .0558(7) Uani d . C
C31 1 .36339(10) .3930(3) -.02468(10) .0326(4) Uani d . C
C32 1 .33421(12) .2672(3) -.05722(12) .0491(6) Uani d . C
C33 1 .35304(13) .2252(4) -0.11929(13) .0593(7) Uani d . C
C34 1 .40098(12) .3075(3) -0.14920(12) .0541(7) Uani d . C
C35 1 .43074(12) .4324(3) -0.11762(12) .0508(6) Uani d . C
C36 1 .41201(12) .4750(3) -.05546(11) .0434(5) Uani d . C
H6 1 .19839 .7346 .06177 .052 Uiso calc R H
H7 1 .15877 .8109 .16082 .058 Uiso calc R H
H8 1 .20463 .7165 .25859 .058 Uiso calc R H
H9 1 .29139 .5475 .25906 .052 Uiso calc R H
H12 1 .45628 .2111 .01145 .045 Uiso calc R H
H13 1 .54708 .0563 .06614 .052 Uiso calc R H
H14 1 .54252 .0940 .18743 .054 Uiso calc R H
H15 1 .44826 .2704 .20969 .047 Uiso calc R H
H21 1 .29703 .0398 .1207 .075 Uiso calc R H
H22 1 .3509 -0.0755 .0226 .080 Uiso calc R H
H23 1 .44473 -0.2385 .0641 .071 Uiso calc R H
H24 1 .44955 -0.2257 .18635 .065 Uiso calc R H
H25 1 .35896 -0.0518 .22134 .067 Uiso calc R H
H32 1 .30167 .2104 -0.03714 .059 Uiso calc R H
H33 1 .33305 .1406 -0.14082 .071 Uiso calc R H
H34 1 .41346 .2788 -0.19101 .065 Uiso calc R H
H35 1 .46338 .4882 -0.13797 .061 Uiso calc R H
H36 1 .43228 .5594 -0.03413 .052 Uiso calc R H

loop_
_atom_type_symbol
_atom_type_description
_atom_type_scat_dispersion_real
_atom_type_scat_dispersion_imag
_atom_type_scat_source
C C 0.0033 0.0016 'International Tables Vol C Tables 4.2.6.8 and 6.1.1.4'
H H 0.0000 0.0000 'International Tables Vol C Tables 4.2.6.8 and 6.1.1.4'
Fe Fe 0.3463 0.8444 'International Tables Vol C Tables 4.2.6.8 and 6.1.1.4'
N N 0.0061 0.0033 'International Tables Vol C Tables 4.2.6.8 and 6.1.1.4'

loop_
_geom_angle_atom_site_label_1
_geom_angle_atom_site_label_2
_geom_angle_atom_site_label_3
_geom_angle
_geom_angle_publ_flag
Cg1 Fe1 Cg2 179.10(10) yes
C2 N1 C10 118.4(2) yes
N1 C2 C3 120.2(2) yes
N1 C2 C11 115.4(2) yes
C3 C2 C11 124.4(2) yes
N4 C3 C2 121.8(2) yes
N4 C3 C31 114.9(2) yes
C2 C3 C31 123.2(2) yes
C3 N4 C5 118.1(2) yes
N4 C5 C6 119.9(2) yes
N4 C5 C10 120.3(2) yes
C6 C5 C10 119.8(2) yes
C7 C6 C5 119.6(2) yes
C6 C7 C8 120.9(2) yes
C9 C8 C7 120.9(2) yes
C8 C9 C10 120.0(2) yes
N1 C10 C5 121.1(2) yes
N1 C10 C9 120.0(2) yes
C5 C10 C9 118.8(2) yes
C12 C11 C15 106.5(2) ?
C12 C11 C2 131.4(2) ?
C15 C11 C2 122.1(2) ?
C13 C12 C11 108.3(2) ?
C14 C13 C12 108.4(2) ?
C13 C14 C15 108.4(2) ?
C14 C15 C11 108.4(2) ?
C25 C21 C22 107.7(3) ?
C23 C22 C21 107.7(3) ?
C24 C23 C22 108.4(3) ?
C23 C24 C25 108.0(3) ?
C21 C25 C24 108.2(3) ?
C32 C31 C36 118.6(2) ?
C32 C31 C3 120.7(2) ?
C36 C31 C3 120.6(2) ?
C33 C32 C31 120.5(2) ?
C34 C33 C32 120.3(2) ?
C33 C34 C35 120.1(2) ?
C34 C35 C36 119.8(2) ?
C35 C36 C31 120.7(2) ?

loop_
_geom_bond_atom_site_label_1
_geom_bond_atom_site_label_2
_geom_bond_distance
_geom_bond_publ_flag
Fe1 Cg1 1.6420(10) yes
Fe1 Cg2 1.6530(10) yes
Fe1 C11 2.047(2) no
Fe1 C12 2.033(2) no
Fe1 C13 2.036(2) no
Fe1 C14 2.041(2) no
Fe1 C15 2.034(2) no
Fe1 C21 2.038(2) no
Fe1 C22 2.029(3) no
Fe1 C23 2.035(3) no
Fe1 C24 2.049(2) no
Fe1 C25 2.044(2) no
N1 C2 1.326(2) yes
N1 C10 1.356(3) yes
C2 C3 1.442(3) yes
C2 C11 1.478(3) yes
C3 N4 1.315(3) yes
C3 C31 1.494(3) yes
N4 C5 1.364(3) yes
C5 C6 1.409(3) yes
C5 C10 1.412(3) yes
C6 C7 1.368(3) yes
C7 C8 1.393(3) yes
C8 C9 1.363(3) yes
C9 C10 1.415(3) yes
C11 C12 1.433(3) no
C11 C15 1.435(3) no
C12 C13 1.415(3) no
C13 C14 1.405(3) no
C14 C15 1.412(3) no
C21 C22 1.420(4) no
C21 C25 1.396(4) no
C22 C23 1.398(4) no
C23 C24 1.397(4) no
C24 C25 1.407(3) no
C31 C32 1.384(3) no
C31 C36 1.385(3) no
C32 C33 1.381(3) no
C33 C34 1.368(4) no
C34 C35 1.374(3) no
C35 C36 1.384(3) no

loop_
_geom_torsion_atom_site_label_1
_geom_torsion_atom_site_label_2
_geom_torsion_atom_site_label_3
_geom_torsion_atom_site_label_4
_geom_torsion
_geom_torsion_publ_flag
C11 Cg1 Cg2 C21 -6.9 yes
C12 Cg1 Cg2 C22 -6.4 yes
C13 Cg1 Cg2 C23 -6.7 yes
C14 Cg1 Cg2 C24 -6.4 yes
C15 Cg1 Cg2 C25 -5.9 yes
C10 N1 C2 C3 -0.7(3) ?
C10 N1 C2 C11 178.4(2) ?
N1 C2 C3 N4 1.2(3) ?
C11 C2 C3 N4 -177.8(2) ?
N1 C2 C3 C31 -178.9(2) ?
C11 C2 C3 C31 2.1(3) ?
C2 C3 N4 C5 -0.4(3) ?
C31 C3 N4 C5 179.7(2) ?
C3 N4 C5 C6 178.8(2) ?
C3 N4 C5 C10 -0.8(3) ?
N4 C5 C6 C7 178.5(2) ?
C10 C5 C6 C7 -2.0(3) ?
C5 C6 C7 C8 0.6(4) ?
C6 C7 C8 C9 0.6(4) ?
C7 C8 C9 C10 -0.5(4) ?
C2 N1 C10 C5 -0.5(3) ?
C2 N1 C10 C9 179.1(2) ?
N4 C5 C10 N1 1.3(3) ?
C6 C5 C10 N1 -178.3(2) ?
N4 C5 C10 C9 -178.4(2) ?
C6 C5 C10 C9 2.1(3) ?
C8 C9 C10 N1 179.5(2) ?
C8 C9 C10 C5 -0.9(3) ?
N1 C2 C11 C12 177.0(2) ?
C3 C2 C11 C12 -4.0(3) ?
N1 C2 C11 C15 -2.2(3) ?
C3 C2 C11 C15 176.8(2) ?
C15 C11 C12 C13 -0.6(2) ?
C2 C11 C12 C13 -179.9(2) ?
C11 C12 C13 C14 0.2(3) ?
C12 C13 C14 C15 0.3(3) ?
C13 C14 C15 C11 -0.7(3) ?
C12 C11 C15 C14 0.8(2) ?
C2 C11 C15 C14 -179.9(2) ?
C25 C21 C22 C23 0.3(3) ?
C21 C22 C23 C24 0.0(3) ?
C22 C23 C24 C25 -0.3(3) ?
C22 C21 C25 C24 -0.5(3) ?
C23 C24 C25 C21 0.5(3) ?
N4 C3 C31 C32 -86.3(3) ?
C2 C3 C31 C32 93.8(3) ?
N4 C3 C31 C36 92.2(2) ?
C2 C3 C31 C36 -87.7(3) ?
C36 C31 C32 C33 -0.4(4) ?
C3 C31 C32 C33 178.1(2) ?
C31 C32 C33 C34 0.2(4) ?
C32 C33 C34 C35 0.1(4) ?
C33 C34 C35 C36 -0.1(4) ?
C34 C35 C36 C31 -0.1(4) ?
C32 C31 C36 C35 0.4(4) ?
C3 C31 C36 C35 -178.2(2) ?
